data_4023484
loop_
_publ_author_name
'Hajime Abe'
'Hiroshi Machiguchi'
'Shinya Matsumoto'
'Masahiko Inouye'

_publ_section_title
;
 Saccharide Recognition-Induced Transformation of Pyridine-Pyridone
 Alternate Oligomers from Self-Dimer to Helical Complex
;
_journal_name_full 'Journal of Organic Chemistry'
_journal_page_first 4650
_journal_page_last 4661
_journal_paper_doi 10.1021/jo800599w
_journal_volume 73
_journal_year 2008
_chemical_formula_moiety 'C28 H23 N3 O4 '
_chemical_formula_sum 'C28 H23 N3 O4'
_chemical_formula_weight 465.51
_space_group_IT_number 14
_symmetry_cell_setting monoclinic
_symmetry_Int_Tables_number 14
_symmetry_space_group_name_Hall '-P 2yab'
_symmetry_space_group_name_H-M 'P 1 21/a 1'
_audit_creation_date 2007-05-02
_audit_creation_method 'by CrystalStructure 3.7.0'
_cell_angle_alpha 90.0000
_cell_angle_beta 98.76(2)
_cell_angle_gamma 90.0000
_cell_formula_units_Z 4
_cell_length_a 8.376(2)
_cell_length_b 23.270(6)
_cell_length_c 12.566(3)
_cell_measurement_reflns_used 13468
_cell_measurement_temperature 296.1
_cell_measurement_theta_max 67.9
_cell_measurement_theta_min 3.6
_cell_volume 2420.5(11)
_computing_cell_refinement PROCESS-AUTO
_computing_data_collection PROCESS-AUTO
_computing_data_reduction CrystalStructure
_computing_publication_material 'CrystalStructure 3.7.0'
_computing_structure_refinement CRYSTALS
_computing_structure_solution SHELXS97
_diffrn_detector_area_resol_mean 10.00
_diffrn_measured_fraction_theta_full 0.896
_diffrn_measured_fraction_theta_max 0.896
_diffrn_measurement_device_type 'Rigaku RAXIS-RAPID'
_diffrn_measurement_method \w
_diffrn_radiation_type 'Cu K\a'
_diffrn_radiation_wavelength 1.54187
_diffrn_reflns_av_R_equivalents 0.070
_diffrn_reflns_limit_h_max 9
_diffrn_reflns_limit_h_min -9
_diffrn_reflns_limit_k_max 27
_diffrn_reflns_limit_k_min -27
_diffrn_reflns_limit_l_max 14
_diffrn_reflns_limit_l_min -15
_diffrn_reflns_number 17605
_diffrn_reflns_theta_full 67.93
_diffrn_reflns_theta_max 67.93
_exptl_absorpt_coefficient_mu 0.706
_exptl_absorpt_correction_T_max 0.965
_exptl_absorpt_correction_T_min 0.739
_exptl_absorpt_correction_type numerical
_exptl_absorpt_process_details
;
    Higashi, T. (1999). Program for Absorption Correction.
    Rigaku Corporation, Tokyo, Japan.
;
_exptl_crystal_colour colorless
_exptl_crystal_density_diffrn 1.277
_exptl_crystal_density_method 'not measured'
_exptl_crystal_description prism
_exptl_crystal_F_000 976.00
_exptl_crystal_size_max 0.50
_exptl_crystal_size_mid 0.50
_exptl_crystal_size_min 0.05
_refine_diff_density_max 0.46
_refine_diff_density_min -0.58
_refine_ls_extinction_method none
_refine_ls_goodness_of_fit_ref 1.082
_refine_ls_hydrogen_treatment riding
_refine_ls_number_parameters 345
_refine_ls_number_reflns 3941
_refine_ls_R_factor_gt 0.0470
_refine_ls_shift/su_max 0.0052
_refine_ls_structure_factor_coef Fsqd
_refine_ls_weighting_details 'w = 1/[0.0010Fo^2^ + 0.2500\s(Fo^2^)]/(4Fo^2^)'
_refine_ls_weighting_scheme calc
_refine_ls_wR_factor_ref 0.1644
_reflns_number_gt 1652
_reflns_number_total 3941
_reflns_threshold_expression F^2^>2.0\s(F^2^)
_cod_data_source_file jo800599w-File004.cif
_cod_data_source_block '_MI1_1'
_cod_original_formula_sum 'C28 H23 N3 O4 '
_cod_database_code 4023484

loop_
_symmetry_equiv_pos_site_id
_symmetry_equiv_pos_as_xyz
1 +X,+Y,+Z
2 1/2-X,1/2+Y,-Z
3 -X,-Y,-Z
4 1/2+X,1/2-Y,+Z

loop_
_atom_site_label
_atom_site_type_symbol
_atom_site_fract_x
_atom_site_fract_y
_atom_site_fract_z
_atom_site_U_iso_or_equiv
_atom_site_adp_type
_atom_site_occupancy
_atom_site_symmetry_multiplicity
_atom_site_calc_flag
_atom_site_refinement_flags
_atom_site_disorder_assembly
_atom_site_disorder_group
O(1) O 0.9954(2) -0.14702(12) -0.1291(2) 0.0673(9) Uani 1.00 1 d . . .
O(2) O 0.1350(3) 0.02736(12) 0.3146(2) 0.0588(8) Uani 1.00 1 d . . .
O(3) O 1.3482(2) 0.13089(12) 0.5933(2) 0.0623(8) Uani 1.00 1 d . . .
O(4) O 0.8918(3) -0.01490(12) 0.1824(2) 0.0626(8) Uani 1.00 1 d . . .
N(1) N 0.4982(3) -0.14136(12) -0.1359(2) 0.0480(8) Uani 1.00 1 d . . .
N(2) N 0.5990(3) -0.01171(12) 0.2610(2) 0.0447(8) Uani 1.00 1 d . . .
N(3) N 0.8680(3) 0.11964(12) 0.6380(2) 0.0483(8) Uani 1.00 1 d . . .
C(1) C 0.3626(4) -0.20792(17) -0.3806(3) 0.0553(12) Uani 1.00 1 d . . .
C(2) C 0.4493(4) -0.18715(16) -0.3071(3) 0.0530(11) Uani 1.00 1 d . . .
C(3) C 0.5619(4) -0.16410(14) -0.2175(2) 0.0470(10) Uani 1.00 1 d . . .
C(4) C 0.7262(4) -0.16764(16) -0.2218(2) 0.0526(11) Uani 1.00 1 d . . .
C(5) C 0.8327(4) -0.14673(16) -0.1359(2) 0.0500(11) Uani 1.00 1 d . . .
C(6) C 0.7711(4) -0.12355(16) -0.0493(2) 0.0494(11) Uani 1.00 1 d . . .
C(7) C 0.6058(4) -0.12061(14) -0.0537(2) 0.0465(10) Uani 1.00 1 d . . .
C(8) C 0.5420(4) -0.09329(16) 0.0335(2) 0.0489(11) Uani 1.00 1 d . . .
C(9) C 0.5048(4) -0.06695(16) 0.1077(2) 0.0481(10) Uani 1.00 1 d . . .
C(10) C 0.4681(4) -0.03268(14) 0.1960(2) 0.0441(10) Uani 1.00 1 d . . .
C(11) C 0.3105(4) -0.02194(14) 0.2110(2) 0.0456(10) Uani 1.00 1 d . . .
C(12) C 0.2830(4) 0.01283(16) 0.2955(2) 0.0467(10) Uani 1.00 1 d . . .
C(13) C 0.4156(4) 0.03478(16) 0.3630(2) 0.0477(10) Uani 1.00 1 d . . .
C(14) C 0.5691(4) 0.02120(14) 0.3442(2) 0.0453(10) Uani 1.00 1 d . . .
C(15) C 0.7062(4) 0.04421(16) 0.4148(2) 0.0496(11) Uani 1.00 1 d . . .
C(16) C 0.8092(4) 0.06552(16) 0.4785(2) 0.0503(11) Uani 1.00 1 d . . .
C(17) C 0.9270(4) 0.09490(14) 0.5551(2) 0.0440(10) Uani 1.00 1 d . . .
C(18) C 1.0866(4) 0.09742(16) 0.5406(2) 0.0495(11) Uani 1.00 1 d . . .
C(19) C 1.1934(4) 0.12873(16) 0.6139(2) 0.0473(10) Uani 1.00 1 d . . .
C(20) C 1.1370(4) 0.15537(16) 0.6989(2) 0.0496(11) Uani 1.00 1 d . . .
C(21) C 0.9745(4) 0.14953(16) 0.7077(2) 0.0479(10) Uani 1.00 1 d . . .
C(22) C 0.9078(4) 0.17635(17) 0.7954(3) 0.0563(12) Uani 1.00 1 d . . .
C(23) C 0.8466(4) 0.19790(19) 0.8647(3) 0.0641(13) Uani 1.00 1 d . . .
C(24) C 0.2551(5) -0.23379(19) -0.4697(3) 0.0707(14) Uani 1.00 1 d . . .
C(25) C 1.0658(5) -0.1616(2) -0.2229(3) 0.0778(15) Uani 1.00 1 d . . .
C(26) C 0.7707(6) 0.2242(2) 0.9498(3) 0.0939(18) Uani 1.00 1 d . . .
C(27) C 1.4649(4) 0.16320(19) 0.6651(3) 0.0707(14) Uani 1.00 1 d . . .
C(28) C 0.8432(5) 0.0207(2) 0.0924(3) 0.0761(15) Uani 1.00 1 d . . .
H(1) H 0.7646 -0.1835 -0.2828 0.064 Uiso 1.00 1 c R . .
H(2) H 0.8419 -0.1102 0.0119 0.059 Uiso 1.00 1 c R . .
H(3) H 0.2227 -0.0386 0.1645 0.055 Uiso 1.00 1 c R . .
H(4) H 0.4008 0.0585 0.4223 0.057 Uiso 1.00 1 c R . .
H(5) H 1.1226 0.0778 0.4824 0.059 Uiso 1.00 1 c R . .
H(6) H 1.2080 0.1769 0.7501 0.059 Uiso 1.00 1 c R . .
H(7) H 0.2368 -0.2730 -0.4538 0.084 Uiso 1.00 1 c R . .
H(8) H 0.3021 -0.2314 -0.5337 0.084 Uiso 1.00 1 c R . .
H(9) H 0.1552 -0.2137 -0.4794 0.084 Uiso 1.00 1 c R . .
H(10) H 1.0830 -0.2019 -0.2244 0.096 Uiso 1.00 1 c R . .
H(11) H 1.1659 -0.1422 -0.2215 0.096 Uiso 1.00 1 c R . .
H(12) H 0.9938 -0.1504 -0.2853 0.096 Uiso 1.00 1 c R . .
H(13) H 0.7681 0.2647 0.9409 0.115 Uiso 1.00 1 c R . .
H(14) H 0.8306 0.2148 1.0179 0.115 Uiso 1.00 1 c R . .
H(15) H 0.6635 0.2100 0.9458 0.115 Uiso 1.00 1 c R . .
H(16) H 1.4662 0.2018 0.6406 0.084 Uiso 1.00 1 c R . .
H(17) H 1.5691 0.1467 0.6669 0.084 Uiso 1.00 1 c R . .
H(18) H 1.4362 0.1626 0.7354 0.084 Uiso 1.00 1 c R . .
H(19) H 0.8155 -0.0025 0.0301 0.092 Uiso 1.00 1 c R . .
H(20) H 0.9296 0.0456 0.0824 0.092 Uiso 1.00 1 c R . .
H(21) H 0.7521 0.0430 0.1038 0.092 Uiso 1.00 1 c R . .
H(22) H 0.786(6) -0.019(2) 0.224(3) 0.116(17) Uiso 1.00 1 c . . .
H(23) H 0.052(5) 0.010(2) 0.268(3) 0.099(17) Uiso 1.00 1 c . . .

loop_
_atom_site_aniso_label
_atom_site_aniso_U_11
_atom_site_aniso_U_22
_atom_site_aniso_U_33
_atom_site_aniso_U_12
_atom_site_aniso_U_13
_atom_site_aniso_U_23
O(1) 0.0398(15) 0.088(2) 0.0773(18) 0.0008(14) 0.0190(13) -0.0225(15)
O(2) 0.0368(16) 0.084(2) 0.0558(15) 0.0061(13) 0.0090(13) -0.0187(14)
O(3) 0.0385(15) 0.0765(19) 0.0732(17) -0.0067(13) 0.0126(13) -0.0066(15)
O(4) 0.0411(15) 0.084(2) 0.0623(17) 0.0010(13) 0.0078(13) 0.0020(15)
N(1) 0.0402(17) 0.0552(18) 0.0497(16) -0.0006(14) 0.0105(14) -0.0124(14)
N(2) 0.0410(17) 0.0512(18) 0.0427(16) 0.0013(13) 0.0088(13) -0.0065(13)
N(3) 0.0399(17) 0.0581(19) 0.0469(16) 0.0003(14) 0.0066(14) -0.0085(14)
C(1) 0.057(2) 0.057(2) 0.053(2) -0.0028(19) 0.010(2) -0.0063(19)
C(2) 0.048(2) 0.056(2) 0.058(2) 0.0061(18) 0.016(2) -0.0097(19)
C(3) 0.045(2) 0.048(2) 0.049(2) -0.0000(16) 0.0100(17) -0.0085(17)
C(4) 0.049(2) 0.054(2) 0.057(2) -0.0003(17) 0.0133(19) -0.0155(18)
C(5) 0.038(2) 0.051(2) 0.064(2) -0.0002(16) 0.0149(18) -0.0078(18)
C(6) 0.043(2) 0.056(2) 0.050(2) 0.0012(17) 0.0083(17) -0.0127(17)
C(7) 0.046(2) 0.047(2) 0.047(2) 0.0020(16) 0.0099(18) -0.0074(16)
C(8) 0.041(2) 0.055(2) 0.050(2) -0.0017(17) 0.0086(17) -0.0094(18)
C(9) 0.037(2) 0.058(2) 0.049(2) -0.0009(17) 0.0076(17) -0.0059(18)
C(10) 0.045(2) 0.049(2) 0.0395(18) 0.0013(16) 0.0083(16) -0.0071(16)
C(11) 0.035(2) 0.059(2) 0.0433(19) -0.0025(16) 0.0061(16) -0.0073(16)
C(12) 0.038(2) 0.060(2) 0.0425(19) 0.0024(17) 0.0101(17) -0.0038(17)
C(13) 0.040(2) 0.060(2) 0.0435(19) 0.0007(17) 0.0073(17) -0.0113(17)
C(14) 0.039(2) 0.055(2) 0.0419(19) -0.0016(16) 0.0052(16) -0.0040(16)
C(15) 0.042(2) 0.057(2) 0.050(2) 0.0021(17) 0.0059(19) -0.0067(18)
C(16) 0.043(2) 0.056(2) 0.052(2) 0.0017(18) 0.0053(19) -0.0060(19)
C(17) 0.036(2) 0.051(2) 0.0449(19) -0.0004(16) 0.0031(16) -0.0044(16)
C(18) 0.042(2) 0.059(2) 0.048(2) 0.0014(17) 0.0086(17) -0.0077(17)
C(19) 0.034(2) 0.055(2) 0.053(2) 0.0018(16) 0.0073(17) 0.0033(18)
C(20) 0.043(2) 0.055(2) 0.048(2) -0.0042(17) 0.0002(17) -0.0050(17)
C(21) 0.045(2) 0.052(2) 0.0464(19) 0.0014(17) 0.0060(17) -0.0055(17)
C(22) 0.051(2) 0.062(2) 0.055(2) -0.0013(19) 0.0038(19) -0.011(2)
C(23) 0.059(2) 0.072(2) 0.061(2) 0.006(2) 0.009(2) -0.014(2)
C(24) 0.079(3) 0.077(3) 0.053(2) -0.014(2) -0.000(2) -0.003(2)
C(25) 0.053(2) 0.093(3) 0.094(3) -0.003(2) 0.031(2) -0.027(2)
C(26) 0.109(4) 0.106(4) 0.073(3) 0.031(3) 0.032(2) -0.012(2)
C(27) 0.043(2) 0.081(3) 0.087(3) -0.013(2) 0.005(2) 0.010(2)
C(28) 0.075(3) 0.080(3) 0.074(2) -0.020(2) 0.014(2) -0.000(2)

loop_
_atom_type_symbol
_atom_type_description
_atom_type_scat_dispersion_real
_atom_type_scat_dispersion_imag
_atom_type_scat_source
C C 0.018 0.009
;
International Tables for Crystallography
(1992, Vol. C, Tables 4.2.6.8 and 6.1.1.4)
;
H H 0.000 0.000
;
International Tables for Crystallography
(1992, Vol. C, Table 6.1.1.4)
;
N N 0.031 0.018
;
International Tables for Crystallography
(1992, Vol. C, Tables 4.2.6.8 and 6.1.1.4)
;
O O 0.049 0.032
;
International Tables for Crystallography
(1992, Vol. C, Tables 4.2.6.8 and 6.1.1.4)
;

loop_
_geom_angle_atom_site_label_1
_geom_angle_atom_site_label_2
_geom_angle_atom_site_label_3
_geom_angle
_geom_angle_publ_flag
_geom_angle_site_symmetry_1
_geom_angle_site_symmetry_2
_geom_angle_site_symmetry_3
C(5) O(1) C(25) 119.0(2) ? . . .
C(19) O(3) C(27) 118.5(3) ? . . .
C(3) N(1) C(7) 115.5(3) ? . . .
C(10) N(2) C(14) 116.3(2) ? . . .
C(17) N(3) C(21) 116.1(3) ? . . .
C(2) C(1) C(24) 179.2(4) ? . . .
C(1) C(2) C(3) 176.9(4) ? . . .
N(1) C(3) C(2) 116.9(3) ? . . .
N(1) C(3) C(4) 124.6(3) ? . . .
C(2) C(3) C(4) 118.5(3) ? . . .
C(3) C(4) C(5) 118.4(3) ? . . .
O(1) C(5) C(4) 125.0(3) ? . . .
O(1) C(5) C(6) 116.4(3) ? . . .
C(4) C(5) C(6) 118.6(3) ? . . .
C(5) C(6) C(7) 118.7(3) ? . . .
N(1) C(7) C(6) 124.1(3) ? . . .
N(1) C(7) C(8) 117.3(3) ? . . .
C(6) C(7) C(8) 118.6(3) ? . . .
C(7) C(8) C(9) 172.5(3) ? . . .
C(8) C(9) C(10) 176.3(3) ? . . .
N(2) C(10) C(9) 114.7(3) ? . . .
N(2) C(10) C(11) 123.6(3) ? . . .
C(9) C(10) C(11) 121.7(3) ? . . .
C(10) C(11) C(12) 119.0(3) ? . . .
O(2) C(12) C(11) 123.5(3) ? . . .
O(2) C(12) C(13) 118.2(3) ? . . .
C(11) C(12) C(13) 118.3(3) ? . . .
C(12) C(13) C(14) 119.4(3) ? . . .
N(2) C(14) C(13) 123.4(2) ? . . .
N(2) C(14) C(15) 117.6(3) ? . . .
C(13) C(14) C(15) 119.0(3) ? . . .
C(14) C(15) C(16) 173.8(4) ? . . .
C(15) C(16) C(17) 176.0(3) ? . . .
N(3) C(17) C(16) 115.1(3) ? . . .
N(3) C(17) C(18) 124.2(3) ? . . .
C(16) C(17) C(18) 120.8(3) ? . . .
C(17) C(18) C(19) 118.4(3) ? . . .
O(3) C(19) C(18) 115.5(3) ? . . .
O(3) C(19) C(20) 125.4(3) ? . . .
C(18) C(19) C(20) 119.1(3) ? . . .
C(19) C(20) C(21) 118.3(3) ? . . .
N(3) C(21) C(20) 124.0(3) ? . . .
N(3) C(21) C(22) 115.0(3) ? . . .
C(20) C(21) C(22) 120.9(3) ? . . .
C(21) C(22) C(23) 177.2(3) ? . . .
C(22) C(23) C(26) 179.7(4) ? . . .
C(12) O(2) H(23) 113(3) ? . . .
C(28) O(4) H(22) 106(2) ? . . .
C(3) C(4) H(1) 121.0 ? . . .
C(5) C(4) H(1) 120.6 ? . . .
C(5) C(6) H(2) 120.3 ? . . .
C(7) C(6) H(2) 121.0 ? . . .
C(10) C(11) H(3) 120.5 ? . . .
C(12) C(11) H(3) 120.5 ? . . .
C(12) C(13) H(4) 120.3 ? . . .
C(14) C(13) H(4) 120.3 ? . . .
C(17) C(18) H(5) 120.7 ? . . .
C(19) C(18) H(5) 120.9 ? . . .
C(19) C(20) H(6) 120.6 ? . . .
C(21) C(20) H(6) 121.2 ? . . .
C(1) C(24) H(7) 109.6 ? . . .
C(1) C(24) H(8) 109.9 ? . . .
C(1) C(24) H(9) 108.9 ? . . .
H(7) C(24) H(8) 109.5 ? . . .
H(7) C(24) H(9) 109.5 ? . . .
H(8) C(24) H(9) 109.5 ? . . .
O(1) C(25) H(10) 109.4 ? . . .
O(1) C(25) H(11) 110.1 ? . . .
O(1) C(25) H(12) 108.9 ? . . .
H(10) C(25) H(11) 109.5 ? . . .
H(10) C(25) H(12) 109.5 ? . . .
H(11) C(25) H(12) 109.5 ? . . .
C(23) C(26) H(13) 109.6 ? . . .
C(23) C(26) H(14) 109.6 ? . . .
C(23) C(26) H(15) 109.3 ? . . .
H(13) C(26) H(14) 109.5 ? . . .
H(13) C(26) H(15) 109.5 ? . . .
H(14) C(26) H(15) 109.5 ? . . .
O(3) C(27) H(16) 109.3 ? . . .
O(3) C(27) H(17) 109.8 ? . . .
O(3) C(27) H(18) 109.3 ? . . .
H(16) C(27) H(17) 109.5 ? . . .
H(16) C(27) H(18) 109.5 ? . . .
H(17) C(27) H(18) 109.5 ? . . .
O(4) C(28) H(19) 109.3 ? . . .
O(4) C(28) H(20) 109.3 ? . . .
O(4) C(28) H(21) 109.8 ? . . .
H(19) C(28) H(20) 109.5 ? . . .
H(19) C(28) H(21) 109.5 ? . . .
H(20) C(28) H(21) 109.5 ? . . .

loop_
_geom_bond_atom_site_label_1
_geom_bond_atom_site_label_2
_geom_bond_distance
_geom_bond_publ_flag
_geom_bond_site_symmetry_1
_geom_bond_site_symmetry_2
O(1) C(5) 1.352(4) ? . .
O(1) C(25) 1.436(5) ? . .
O(2) C(12) 1.341(4) ? . .
O(2) H(23) 0.93(4) ? . .
O(3) C(19) 1.361(4) ? . .
O(3) C(27) 1.437(4) ? . .
O(4) C(28) 1.412(5) ? . .
O(4) H(22) 1.10(5) ? . .
N(1) C(3) 1.335(4) ? . .
N(1) C(7) 1.352(4) ? . .
N(2) C(10) 1.355(4) ? . .
N(2) C(14) 1.349(4) ? . .
N(3) C(17) 1.348(4) ? . .
N(3) C(21) 1.345(4) ? . .
C(1) C(2) 1.187(5) ? . .
C(1) C(24) 1.456(5) ? . .
C(2) C(3) 1.457(4) ? . .
C(3) C(4) 1.387(5) ? . .
C(4) C(5) 1.380(4) ? . .
C(5) C(6) 1.383(5) ? . .
C(6) C(7) 1.379(5) ? . .
C(7) C(8) 1.438(5) ? . .
C(8) C(9) 1.196(5) ? . .
C(9) C(10) 1.438(5) ? . .
C(10) C(11) 1.384(5) ? . .
C(11) C(12) 1.382(5) ? . .
C(12) C(13) 1.388(4) ? . .
C(13) C(14) 1.379(4) ? . .
C(14) C(15) 1.443(4) ? . .
C(15) C(16) 1.192(4) ? . .
C(16) C(17) 1.442(4) ? . .
C(17) C(18) 1.377(5) ? . .
C(18) C(19) 1.389(4) ? . .
C(19) C(20) 1.379(5) ? . .
C(20) C(21) 1.389(5) ? . .
C(21) C(22) 1.450(5) ? . .
C(22) C(23) 1.187(6) ? . .
C(23) C(26) 1.459(6) ? . .
C(4) H(1) 0.950 ? . .
C(6) H(2) 0.950 ? . .
C(11) H(3) 0.950 ? . .
C(13) H(4) 0.950 ? . .
C(18) H(5) 0.950 ? . .
C(20) H(6) 0.950 ? . .
C(24) H(7) 0.950 ? . .
C(24) H(8) 0.950 ? . .
C(24) H(9) 0.950 ? . .
C(25) H(10) 0.950 ? . .
C(25) H(11) 0.950 ? . .
C(25) H(12) 0.950 ? . .
C(26) H(13) 0.950 ? . .
C(26) H(14) 0.950 ? . .
C(26) H(15) 0.950 ? . .
C(27) H(16) 0.950 ? . .
C(27) H(17) 0.950 ? . .
C(27) H(18) 0.950 ? . .
C(28) H(19) 0.950 ? . .
C(28) H(20) 0.950 ? . .
C(28) H(21) 0.950 ? . .

loop_
_cod_related_entry_id
_cod_related_entry_database
_cod_related_entry_code
1 ChemSpider 30658687
